data_2237474
loop_
_publ_author_name
'Kastelic, Jo\<ze'
'Kikelj, Danijel'
'Leban, Ivan'
'Lah, Nina'

_publ_section_title
;
 Fluconazole--malonic acid (1/1)
;
_journal_coeditor_code GK2552
_journal_issue 3
_journal_name_full 'Acta Crystallographica Section E'
_journal_page_first o378
_journal_page_last o379
_journal_paper_doi 10.1107/S1600536813003656
_journal_volume 69
_journal_year 2013
_chemical_formula_moiety 'C13 H12 F2 N6 O, C3 H4 O4'
_chemical_formula_sum 'C16 H16 F2 N6 O5'
_chemical_formula_weight 410.35
_space_group_IT_number 60
_symmetry_cell_setting orthorhombic
_symmetry_space_group_name_Hall '-P 2n 2ab'
_symmetry_space_group_name_H-M 'P b c n'
_atom_sites_solution_hydrogens geom
_atom_sites_solution_primary direct
_atom_sites_solution_secondary difmap
_cell_angle_alpha 90.00
_cell_angle_beta 90.00
_cell_angle_gamma 90.00
_cell_formula_units_Z 8
_cell_length_a 14.7196(2)
_cell_length_b 8.48910(10)
_cell_length_c 28.1096(4)
_cell_measurement_reflns_used 4524
_cell_measurement_temperature 150(2)
_cell_measurement_theta_max 27.48
_cell_measurement_theta_min 1.00
_cell_volume 3512.47(8)
_computing_cell_refinement 'DENZO and SCALEPACK (Otwinowski & Minor, 1997)'
_computing_data_collection 'COLLECT (Nonius, 1998)'
_computing_data_reduction 'DENZO and SCALEPACK (Otwinowski & Minor, 1997)'
_computing_molecular_graphics 'ORTEP-3 for Windows (Farrugia, 2012)'
_computing_publication_material 'SHELXL97 (Sheldrick, 2008) and PLATON (Spek, 2009)'
_computing_structure_refinement 'SHELXL97 (Sheldrick, 2008)'
_computing_structure_solution 'SHELXS97 (Sheldrick, 2008)'
_diffrn_ambient_temperature 150(2)
_diffrn_measured_fraction_theta_full 0.997
_diffrn_measured_fraction_theta_max 0.997
_diffrn_measurement_device_type 'Nonius Kappa CCD'
_diffrn_measurement_method '\w-scans at \k=55\%'
_diffrn_radiation_monochromator graphite
_diffrn_radiation_source 'fine-focus sealed tube'
_diffrn_radiation_type MoK\a
_diffrn_radiation_wavelength 0.71073
_diffrn_reflns_av_R_equivalents 0.0239
_diffrn_reflns_av_sigmaI/netI 0.0294
_diffrn_reflns_limit_h_max 19
_diffrn_reflns_limit_h_min -19
_diffrn_reflns_limit_k_max 11
_diffrn_reflns_limit_k_min -11
_diffrn_reflns_limit_l_max 36
_diffrn_reflns_limit_l_min -36
_diffrn_reflns_number 7522
_diffrn_reflns_theta_full 27.47
_diffrn_reflns_theta_max 27.47
_diffrn_reflns_theta_min 2.00
_diffrn_standards_interval_count 0
_diffrn_standards_interval_time 0
_diffrn_standards_number 0
_exptl_absorpt_coefficient_mu 0.131
_exptl_absorpt_correction_type none
_exptl_crystal_colour colourless
_exptl_crystal_density_diffrn 1.552
_exptl_crystal_density_method 'not measured'
_exptl_crystal_description 'hexagonal plates'
_exptl_crystal_F_000 1696
_exptl_crystal_size_max 0.18
_exptl_crystal_size_mid 0.18
_exptl_crystal_size_min 0.12
_refine_diff_density_max 0.319
_refine_diff_density_min -0.285
_refine_ls_extinction_method none
_refine_ls_goodness_of_fit_ref 1.028
_refine_ls_hydrogen_treatment mixed
_refine_ls_matrix_type full
_refine_ls_number_parameters 274
_refine_ls_number_reflns 4012
_refine_ls_number_restraints 0
_refine_ls_restrained_S_all 1.028
_refine_ls_R_factor_all 0.0575
_refine_ls_R_factor_gt 0.0382
_refine_ls_shift/su_max 0.001
_refine_ls_shift/su_mean 0.000
_refine_ls_structure_factor_coef Fsqd
_refine_ls_weighting_details 'calc w=1/[\s^2^(Fo^2^)+(0.0504P)^2^+1.0478P] where P=(Fo^2^+2Fc^2^)/3'
_refine_ls_weighting_scheme calc
_refine_ls_wR_factor_gt 0.0898
_refine_ls_wR_factor_ref 0.0997
_reflns_number_gt 3069
_reflns_number_total 4012
_reflns_threshold_expression >2sigma(I)
_cod_data_source_file gk2552.cif
_cod_data_source_block I
_cod_original_sg_symbol_H-M Pbcn
_cod_database_code 2237474
_cod_database_fobs_code 2237474

loop_
_symmetry_equiv_pos_as_xyz
'x, y, z'
'-x+1/2, -y+1/2, z+1/2'
'x+1/2, -y+1/2, -z'
'-x, y, -z+1/2'
'-x, -y, -z'
'x-1/2, y-1/2, -z-1/2'
'-x-1/2, y-1/2, z'
'x, -y, z-1/2'

loop_
_atom_site_type_symbol
_atom_site_label
_atom_site_fract_x
_atom_site_fract_y
_atom_site_fract_z
_atom_site_U_iso_or_equiv
_atom_site_adp_type
_atom_site_calc_flag
_atom_site_refinement_flags
_atom_site_occupancy
_atom_site_symmetry_multiplicity
C C1 0.54177(9) 0.13534(17) 0.64550(5) 0.0206(3) Uani d . 1 1
C C2 0.58200(10) -0.00574(18) 0.63211(5) 0.0244(3) Uani d . 1 1
C C3 0.55741(11) -0.15059(19) 0.64974(6) 0.0293(3) Uani d . 1 1
H H3 0.5863 -0.2425 0.6400 0.035 Uiso calc R 1 1
C C4 0.48774(11) -0.15328(19) 0.68268(6) 0.0288(3) Uani d . 1 1
C C5 0.44513(11) -0.01972(19) 0.69784(6) 0.0286(3) Uani d . 1 1
H H5 0.3987 -0.0248 0.7202 0.034 Uiso calc R 1 1
C C6 0.47258(10) 0.12392(18) 0.67916(5) 0.0241(3) Uani d . 1 1
H H6 0.4439 0.2154 0.6894 0.029 Uiso calc R 1 1
F F2 0.65063(6) -0.00225(11) 0.59954(3) 0.0341(2) Uani d . 1 1
F F4 0.46114(7) -0.29475(11) 0.70033(4) 0.0425(3) Uani d . 1 1
C C10 0.57056(9) 0.29636(17) 0.62593(5) 0.0200(3) Uani d . 1 1
O O1 0.51652(7) 0.41828(12) 0.64549(3) 0.0222(2) Uani d . 1 1
C C21 0.56338(10) 0.29942(17) 0.57093(5) 0.0230(3) Uani d . 1 1
H H21A 0.6091 0.2302 0.5575 0.028 Uiso calc R 1 1
H H21B 0.5042 0.2604 0.5614 0.028 Uiso calc R 1 1
N N21 0.57605(8) 0.45798(15) 0.55235(4) 0.0225(3) Uani d . 1 1
N N22 0.65894(9) 0.51379(18) 0.53827(5) 0.0319(3) Uani d . 1 1
C C23 0.64032(11) 0.6622(2) 0.52823(6) 0.0322(4) Uani d . 1 1
H H23 0.6843 0.7322 0.5174 0.039 Uiso calc R 1 1
N N24 0.55240(8) 0.70550(15) 0.53487(4) 0.0262(3) Uani d . 1 1
C C25 0.51475(10) 0.57304(18) 0.55025(5) 0.0233(3) Uani d . 1 1
H H25 0.4539 0.5620 0.5585 0.028 Uiso calc R 1 1
C C11 0.66769(9) 0.33814(19) 0.64058(5) 0.0224(3) Uani d . 1 1
H H11A 0.7095 0.2650 0.6256 0.027 Uiso calc R 1 1
H H11B 0.6820 0.4431 0.6292 0.027 Uiso calc R 1 1
N N11 0.68076(8) 0.33275(14) 0.69205(4) 0.0206(3) Uani d . 1 1
C C15 0.64684(10) 0.42420(18) 0.72607(5) 0.0231(3) Uani d . 1 1
H H15 0.6054 0.5053 0.7212 0.028 Uiso calc R 1 1
N N14 0.68090(9) 0.38273(15) 0.76801(4) 0.0260(3) Uani d . 1 1
C C13 0.73709(11) 0.26218(19) 0.75655(5) 0.0292(3) Uani d . 1 1
H H13 0.7714 0.2088 0.7792 0.035 Uiso calc R 1 1
N N12 0.73963(9) 0.22619(15) 0.71109(4) 0.0288(3) Uani d . 1 1
O O11M 0.34684(6) 0.39993(12) 0.60035(4) 0.0233(2) Uani d . 1 1
O O12M 0.25373(8) 0.51564(13) 0.65244(4) 0.0285(2) Uani d . 1 1
C C11M 0.27804(9) 0.47413(16) 0.60930(5) 0.0195(3) Uani d . 1 1
C C12M 0.21064(9) 0.52498(17) 0.57209(5) 0.0209(3) Uani d . 1 1
H H12A 0.2418 0.5411 0.5421 0.025 Uiso calc R 1 1
H H12B 0.1833 0.6242 0.5815 0.025 Uiso calc R 1 1
C C13M 0.13749(10) 0.40240(17) 0.56589(5) 0.0219(3) Uani d . 1 1
O O21M 0.06834(7) 0.45375(13) 0.54002(4) 0.0286(3) Uani d . 1 1
O O22M 0.14215(8) 0.27195(13) 0.58274(5) 0.0389(3) Uani d . 1 1
H H1 0.4594(14) 0.409(2) 0.6360(7) 0.039(5) Uiso d . 1 1
H H11 0.2895(15) 0.474(3) 0.6739(8) 0.050(6) Uiso d . 1 1
H H12 0.0268(17) 0.380(3) 0.5357(9) 0.068(8) Uiso d . 1 1

loop_
_atom_site_aniso_label
_atom_site_aniso_U_11
_atom_site_aniso_U_22
_atom_site_aniso_U_33
_atom_site_aniso_U_12
_atom_site_aniso_U_13
_atom_site_aniso_U_23
C1 0.0193(7) 0.0243(7) 0.0182(6) 0.0026(6) -0.0046(5) -0.0010(6)
C2 0.0215(7) 0.0309(8) 0.0208(7) 0.0057(6) -0.0003(6) -0.0017(6)
C3 0.0352(8) 0.0239(8) 0.0288(8) 0.0076(7) -0.0042(7) -0.0020(6)
C4 0.0347(8) 0.0235(8) 0.0281(8) -0.0023(7) -0.0050(7) 0.0044(6)
C5 0.0267(8) 0.0319(9) 0.0273(8) -0.0005(7) 0.0019(6) 0.0018(6)
C6 0.0231(7) 0.0241(8) 0.0250(7) 0.0042(6) -0.0001(6) -0.0018(6)
F2 0.0322(5) 0.0348(5) 0.0351(5) 0.0114(4) 0.0111(4) 0.0001(4)
F4 0.0563(6) 0.0244(5) 0.0468(6) -0.0023(5) 0.0060(5) 0.0071(4)
C10 0.0182(6) 0.0231(7) 0.0188(7) 0.0048(6) -0.0018(5) -0.0028(6)
O1 0.0202(5) 0.0232(5) 0.0233(5) 0.0050(4) -0.0017(4) -0.0039(4)
C21 0.0264(7) 0.0240(8) 0.0185(7) 0.0038(6) -0.0034(6) -0.0002(6)
N21 0.0206(6) 0.0281(7) 0.0188(6) 0.0021(5) -0.0007(5) 0.0014(5)
N22 0.0226(6) 0.0449(9) 0.0282(7) 0.0032(6) 0.0054(5) 0.0101(6)
C23 0.0271(8) 0.0390(10) 0.0306(8) -0.0031(7) 0.0039(7) 0.0110(7)
N24 0.0267(6) 0.0296(7) 0.0223(6) 0.0001(6) 0.0016(5) 0.0028(5)
C25 0.0215(7) 0.0269(8) 0.0215(7) 0.0018(6) -0.0006(6) 0.0007(6)
C11 0.0202(7) 0.0291(8) 0.0180(7) 0.0003(6) 0.0002(5) 0.0014(6)
N11 0.0186(5) 0.0232(6) 0.0201(6) -0.0005(5) -0.0033(5) 0.0020(5)
C15 0.0226(7) 0.0237(8) 0.0230(7) -0.0001(6) -0.0024(6) 0.0001(6)
N14 0.0293(7) 0.0272(7) 0.0214(6) -0.0056(5) -0.0025(5) 0.0015(5)
C13 0.0334(8) 0.0286(8) 0.0255(8) 0.0013(7) -0.0073(6) 0.0054(6)
N12 0.0309(7) 0.0297(7) 0.0260(6) 0.0079(6) -0.0067(5) 0.0028(5)
O11M 0.0208(5) 0.0226(5) 0.0265(5) 0.0019(4) -0.0007(4) -0.0007(4)
O12M 0.0301(5) 0.0361(6) 0.0193(5) 0.0079(5) -0.0008(5) -0.0002(5)
C11M 0.0203(7) 0.0157(7) 0.0227(7) -0.0030(6) 0.0015(5) 0.0008(5)
C12M 0.0217(7) 0.0199(7) 0.0211(7) 0.0010(6) -0.0001(5) 0.0018(5)
C13M 0.0214(7) 0.0213(8) 0.0229(7) 0.0025(6) -0.0023(6) -0.0019(6)
O21M 0.0254(6) 0.0267(6) 0.0338(6) -0.0024(5) -0.0108(5) 0.0061(5)
O22M 0.0306(6) 0.0216(6) 0.0646(8) -0.0022(5) -0.0169(6) 0.0094(6)

loop_
_atom_type_symbol
_atom_type_description
_atom_type_scat_dispersion_real
_atom_type_scat_dispersion_imag
_atom_type_scat_source
C C 0.0033 0.0016 'International Tables Vol C Tables 4.2.6.8 and 6.1.1.4'
H H 0.0000 0.0000 'International Tables Vol C Tables 4.2.6.8 and 6.1.1.4'
N N 0.0061 0.0033 'International Tables Vol C Tables 4.2.6.8 and 6.1.1.4'
O O 0.0106 0.0060 'International Tables Vol C Tables 4.2.6.8 and 6.1.1.4'
F F 0.0171 0.0103 'International Tables Vol C Tables 4.2.6.8 and 6.1.1.4'

loop_
_geom_angle_atom_site_label_1
_geom_angle_atom_site_label_2
_geom_angle_atom_site_label_3
_geom_angle
C2 C1 C6 115.84(14)
C2 C1 C10 123.64(12)
C6 C1 C10 120.51(13)
F2 C2 C3 117.17(13)
F2 C2 C1 118.65(13)
C3 C2 C1 124.18(14)
C2 C3 C4 116.86(14)
C2 C3 H3 121.6
C4 C3 H3 121.6
F4 C4 C5 119.27(14)
F4 C4 C3 118.27(14)
C5 C4 C3 122.46(15)
C4 C5 C6 118.58(14)
C4 C5 H5 120.7
C6 C5 H5 120.7
C5 C6 C1 122.06(14)
C5 C6 H6 119.0
C1 C6 H6 119.0
O1 C10 C11 104.54(11)
O1 C10 C1 110.91(11)
C11 C10 C1 111.62(11)
O1 C10 C21 109.67(11)
C11 C10 C21 109.17(11)
C1 C10 C21 110.74(11)
C10 O1 H1 110.4(13)
N21 C21 C10 111.39(11)
N21 C21 H21A 109.3
C10 C21 H21A 109.3
N21 C21 H21B 109.3
C10 C21 H21B 109.3
H21A C21 H21B 108.0
C25 N21 N22 109.74(13)
C25 N21 C21 127.41(13)
N22 N21 C21 122.58(12)
C23 N22 N21 101.97(12)
N22 C23 N24 115.26(14)
N22 C23 H23 122.4
N24 C23 H23 122.4
C25 N24 C23 102.34(13)
N24 C25 N21 110.69(13)
N24 C25 H25 124.7
N21 C25 H25 124.7
N11 C11 C10 112.50(11)
N11 C11 H11A 109.1
C10 C11 H11A 109.1
N11 C11 H11B 109.1
C10 C11 H11B 109.1
H11A C11 H11B 107.8
C15 N11 N12 110.12(12)
C15 N11 C11 130.18(12)
N12 N11 C11 119.60(11)
N14 C15 N11 109.99(13)
N14 C15 H15 125.0
N11 C15 H15 125.0
C15 N14 C13 102.69(12)
N12 C13 N14 115.10(13)
N12 C13 H13 122.5
N14 C13 H13 122.5
C13 N12 N11 102.10(12)
C11M O12M H11 111.3(14)
O11M C11M O12M 123.77(13)
O11M C11M C12M 123.54(13)
O12M C11M C12M 112.67(12)
C11M C12M C13M 110.69(12)
C11M C12M H12A 109.5
C13M C12M H12A 109.5
C11M C12M H12B 109.5
C13M C12M H12B 109.5
H12A C12M H12B 108.1
O22M C13M O21M 124.14(14)
O22M C13M C12M 123.20(13)
O21M C13M C12M 112.65(12)
C13M O21M H12 112.1(16)

loop_
_geom_bond_atom_site_label_1
_geom_bond_atom_site_label_2
_geom_bond_distance
C1 C2 1.388(2)
C1 C6 1.394(2)
C1 C10 1.533(2)
C2 F2 1.3637(17)
C2 C3 1.374(2)
C3 C4 1.382(2)
C3 H3 0.9300
C4 F4 1.3570(18)
C4 C5 1.364(2)
C5 C6 1.388(2)
C5 H5 0.9300
C6 H6 0.9300
C10 O1 1.4163(16)
C10 C11 1.5296(19)
C10 C21 1.5497(18)
O1 H1 0.89(2)
C21 N21 1.4558(19)
C21 H21A 0.9700
C21 H21B 0.9700
N21 C25 1.3311(19)
N21 N22 1.3674(18)
N22 C23 1.320(2)
C23 N24 1.358(2)
C23 H23 0.9300
N24 C25 1.326(2)
C25 H25 0.9300
C11 N11 1.4601(17)
C11 H11A 0.9700
C11 H11B 0.9700
N11 C15 1.3292(19)
N11 N12 1.3623(17)
C15 N14 1.3285(18)
C15 H15 0.9300
N14 C13 1.355(2)
C13 N12 1.314(2)
C13 H13 0.9300
O11M C11M 1.2190(17)
O12M C11M 1.3126(17)
O12M H11 0.88(2)
C11M C12M 1.505(2)
C12M C13M 1.507(2)
C12M H12A 0.9700
C12M H12B 0.9700
C13M O22M 1.2063(18)
C13M O21M 1.3247(17)
O21M H12 0.88(3)

loop_
_geom_hbond_atom_site_label_D
_geom_hbond_atom_site_label_H
_geom_hbond_atom_site_label_A
_geom_hbond_site_symmetry_A
_geom_hbond_distance_DH
_geom_hbond_distance_HA
_geom_hbond_distance_DA
_geom_hbond_angle_DHA
O1 H1 O11M . 0.89(2) 1.94(2) 2.8057(14) 166.2(18)
O12M H11 N14 4_656 0.88(2) 1.86(2) 2.6830(17) 156(2)
O21M H12 N24 7_655 0.88(3) 1.89(3) 2.7606(17) 171(2)
C6 H6 N14 4_656 0.93 2.61 3.484(2) 156
C12M H12B O11M 7_665 0.97 2.44 3.3880(18) 165
C13 H13 O12M 6_657 0.93 2.54 3.3144(19) 141
C25 H25 O11M . 0.93 2.40 3.2018(18) 144
C25 H25 O22M 7_665 0.93 2.37 3.0032(19) 125

loop_
_cod_related_entry_id
_cod_related_entry_database
_cod_related_entry_code
1 ChemSpider 30658339
